data_4516524
loop_
_publ_author_name
'Kataeva, Olga'
'Khrizanforov, Mikhail'
'Budnikova, Yulia'
'Islamov, Daut'
'Burganov, Timur'
'Vandyukov, Alexander'
'Lyssenko, Konstantin'
'Mahns, Benjamin'
'Nohr, Markus'
'Hampel, Silke'
'Knupfer, Martin'

_publ_section_title
;
 Crystal Growth, Dynamic and Charge Transfer Properties of New Coronene
 Charge Transfer Complexes
;
_journal_issue 1
_journal_name_full 'Crystal Growth &amp; Design'
_journal_page_first 331
_journal_paper_doi 10.1021/acs.cgd.5b01301
_journal_volume 16
_journal_year 2015
_chemical_formula_moiety '2(C24 H12), C12 F4 N4'
_chemical_formula_sum 'C60 H24 F4 N4'
_chemical_formula_weight 876.83
_chemical_name_common 'Coronene F4TCNQ'
_space_group_crystal_system monoclinic
_space_group_IT_number 14
_space_group_name_Hall '-P 2yn'
_space_group_name_H-M_alt 'P 1 21/n 1'
_symmetry_cell_setting monoclinic
_symmetry_Int_Tables_number 14
_symmetry_space_group_name_H-M 'P 1 21/n 1'
_atom_sites_solution_hydrogens geom
_audit_creation_method SHELXL-2014/7
_cell_angle_alpha 90
_cell_angle_beta 93.1020(10)
_cell_angle_gamma 90
_cell_formula_units_Z 2
_cell_length_a 10.5700(3)
_cell_length_b 9.5634(3)
_cell_length_c 19.3061(6)
_cell_measurement_reflns_used 9982
_cell_measurement_temperature 140(2)
_cell_measurement_theta_max 68.68
_cell_measurement_theta_min 6.24
_cell_volume 1948.70(10)
_computing_cell_refinement 'APEX2  v2, 1-4  (Bruker AXS, 2005-2007)'
_computing_data_collection 'APEX2  v2, 1-4  (Bruker AXS, 2005-2007)'
_computing_data_reduction 'SAINT NT v6.0 (Bruker AXS, 2003)'
_computing_molecular_graphics 'ORTEP-3 for Windows (Farrugia, 1997)'
_computing_publication_material 'WinGX (Farrugia 1999), enCIFer (Allen et al. 2004)'
_computing_structure_refinement 'SHELXL-2013 (Sheldrick, 2013)'
_computing_structure_solution 'SHELXS-97 (Sheldrick, 2008)'
_diffrn_ambient_temperature 140(2)
_diffrn_measured_fraction_theta_full 0.992
_diffrn_measured_fraction_theta_max 0.992
_diffrn_measurement_device_type 'Bruker Kappa APEX DUO CCD'
_diffrn_measurement_method '\f and \w scans'
_diffrn_radiation_probe x-ray
_diffrn_radiation_type CuK\a
_diffrn_radiation_wavelength 1.54178
_diffrn_reflns_av_R_equivalents 0.0194
_diffrn_reflns_av_unetI/netI 0.0112
_diffrn_reflns_Laue_measured_fraction_full 0.992
_diffrn_reflns_Laue_measured_fraction_max 0.992
_diffrn_reflns_limit_h_max 12
_diffrn_reflns_limit_h_min -12
_diffrn_reflns_limit_k_max 11
_diffrn_reflns_limit_k_min -11
_diffrn_reflns_limit_l_max 22
_diffrn_reflns_limit_l_min -22
_diffrn_reflns_number 21713
_diffrn_reflns_point_group_measured_fraction_full 0.992
_diffrn_reflns_point_group_measured_fraction_max 0.992
_diffrn_reflns_theta_full 66.992
_diffrn_reflns_theta_max 66.992
_diffrn_reflns_theta_min 6.245
_diffrn_source 'microfocus tube'
_exptl_absorpt_coefficient_mu 0.831
_exptl_absorpt_correction_T_max 0.9836
_exptl_absorpt_correction_T_min 0.7769
_exptl_absorpt_correction_type multi-scan
_exptl_absorpt_process_details 'SADABS version 2.10 (Sheldrick,Bruker AXS Inc.)'
_exptl_crystal_colour black
_exptl_crystal_density_diffrn 1.494
_exptl_crystal_description needle
_exptl_crystal_F_000 896
_exptl_crystal_size_max 0.480
_exptl_crystal_size_mid 0.120
_exptl_crystal_size_min 0.080
_refine_diff_density_max 1.010
_refine_diff_density_min -0.272
_refine_diff_density_rms 0.053
_refine_ls_extinction_method none
_refine_ls_goodness_of_fit_ref 1.028
_refine_ls_hydrogen_treatment constr
_refine_ls_matrix_type full
_refine_ls_number_parameters 307
_refine_ls_number_reflns 3446
_refine_ls_number_restraints 0
_refine_ls_restrained_S_all 1.028
_refine_ls_R_factor_all 0.0545
_refine_ls_R_factor_gt 0.0522
_refine_ls_shift/su_max 0.000
_refine_ls_shift/su_mean 0.000
_refine_ls_structure_factor_coef Fsqd
_refine_ls_weighting_details 'w=1/[\s^2^(Fo^2^)+(0.0737P)^2^+1.4593P] where P=(Fo^2^+2Fc^2^)/3'
_refine_ls_weighting_scheme calc
_refine_ls_wR_factor_gt 0.1399
_refine_ls_wR_factor_ref 0.1416
_reflns_Friedel_coverage 0.000
_reflns_number_gt 3225
_reflns_number_total 3446
_reflns_threshold_expression 'I > 2\s(I)'
_cod_data_source_file cg5b01301_si_004.cif
_cod_data_source_block mar134-140-abs
_cod_original_sg_symbol_H-M 'P 21/n'
_cod_database_code 4516524
_shelx_shelxl_version_number 2014/7
_shelx_space_group_comment
;
The symmetry employed for this shelxl refinement is uniquely defined
by the following loop, which should always be used as a source of
symmetry information in preference to the above space-group names.
They are only intended as comments.
;
_shelx_estimated_absorpt_t_min 0.691
_shelx_estimated_absorpt_t_max 0.937

loop_
_space_group_symop_operation_xyz
'x, y, z'
'-x+1/2, y+1/2, -z+1/2'
'-x, -y, -z'
'x-1/2, -y-1/2, z-1/2'

loop_
_atom_site_label
_atom_site_type_symbol
_atom_site_fract_x
_atom_site_fract_y
_atom_site_fract_z
_atom_site_U_iso_or_equiv
_atom_site_adp_type
_atom_site_occupancy
_atom_site_site_symmetry_order
_atom_site_calc_flag
_atom_site_refinement_flags_posn
_atom_site_refinement_flags_adp
C1 C 0.0839(2) 0.2891(3) 0.15179(15) 0.0574(7) Uani 1 1 d . .
H1A H 0.0640 0.2530 0.1957 0.069 Uiso 1 1 calc R U
C2 C 0.0767(2) 0.2039(3) 0.09622(16) 0.0582(7) Uani 1 1 d . .
H2A H 0.0537 0.1088 0.1020 0.070 Uiso 1 1 calc R U
C3 C 0.09349(19) 0.1682(2) -0.03148(18) 0.0590(8) Uani 1 1 d . .
H3A H 0.0703 0.0727 -0.0273 0.071 Uiso 1 1 calc R U
C4 C 0.11661(19) 0.2192(3) -0.09477(16) 0.0591(8) Uani 1 1 d . .
H4A H 0.1077 0.1594 -0.1340 0.071 Uiso 1 1 calc R U
C5 C 0.18089(19) 0.4212(3) -0.16971(11) 0.0578(8) Uani 1 1 d . .
H5A H 0.1707 0.3661 -0.2106 0.069 Uiso 1 1 calc R U
C6 C 0.2205(2) 0.5556(3) -0.17492(11) 0.0535(7) Uani 1 1 d . .
H6A H 0.2382 0.5914 -0.2193 0.064 Uiso 1 1 calc R U
C7 C 0.2800(2) 0.7855(3) -0.12018(13) 0.0520(6) Uani 1 1 d . .
H7A H 0.3003 0.8236 -0.1636 0.062 Uiso 1 1 calc R U
C8 C 0.2927(2) 0.8659(2) -0.06278(14) 0.0518(6) Uani 1 1 d . .
H8A H 0.3229 0.9589 -0.0668 0.062 Uiso 1 1 calc R U
C9 C 0.27167(19) 0.8995(2) 0.06375(14) 0.0489(6) Uani 1 1 d . .
H9A H 0.3014 0.9929 0.0608 0.059 Uiso 1 1 calc R U
C10 C 0.23945(19) 0.8499(3) 0.12560(14) 0.0513(6) Uani 1 1 d . .
H10A H 0.2448 0.9098 0.1649 0.062 Uiso 1 1 calc R U
C11 C 0.1644(2) 0.6552(3) 0.19783(11) 0.0513(6) Uani 1 1 d . .
H11A H 0.1687 0.7136 0.2377 0.062 Uiso 1 1 calc R U
C12 C 0.1269(2) 0.5225(3) 0.20416(11) 0.0534(7) Uani 1 1 d . .
H12A H 0.1043 0.4891 0.2482 0.064 Uiso 1 1 calc R U
C13 C 0.10293(17) 0.2533(2) 0.02924(13) 0.0444(5) Uani 1 1 d . .
C14 C 0.15386(17) 0.3598(2) -0.10397(11) 0.0432(5) Uani 1 1 d . .
C15 C 0.23615(18) 0.6431(2) -0.11691(10) 0.0420(5) Uani 1 1 d . .
C16 C 0.26250(17) 0.8159(2) 0.00257(12) 0.0411(5) Uani 1 1 d . .
C17 C 0.19802(17) 0.7115(2) 0.13323(11) 0.0412(5) Uani 1 1 d . .
C18 C 0.12024(18) 0.4307(3) 0.14657(11) 0.0433(5) Uani 1 1 d . .
C19 C 0.13959(15) 0.39430(18) 0.02153(10) 0.0285(4) Uani 1 1 d . .
C20 C 0.16614(15) 0.44704(19) -0.04489(9) 0.0285(4) Uani 1 1 d . .
C21 C 0.20674(15) 0.5888(2) -0.05179(9) 0.0292(4) Uani 1 1 d . .
C22 C 0.21916(15) 0.67588(19) 0.00811(10) 0.0291(4) Uani 1 1 d . .
C23 C 0.18889(15) 0.62371(19) 0.07363(9) 0.0291(4) Uani 1 1 d . .
C24 C 0.14954(15) 0.4831(2) 0.08051(9) 0.0291(4) Uani 1 1 d . .
C25 C 0.46592(15) 0.42012(19) 0.05580(8) 0.0261(4) Uani 1 1 d . .
F25 F 0.43055(9) 0.34325(11) 0.10892(5) 0.0315(3) Uani 1 1 d . .
C26 C 0.50719(15) 0.56163(19) 0.06901(9) 0.0260(4) Uani 1 1 d . .
C27 C 0.54013(15) 0.63697(18) 0.00806(9) 0.0261(4) Uani 1 1 d . .
F27 F 0.58075(9) 0.76836(11) 0.01526(5) 0.0316(3) Uani 1 1 d . .
C28 C 0.51552(15) 0.61913(19) 0.13454(9) 0.0278(4) Uani 1 1 d . .
C29 C 0.55466(17) 0.7606(2) 0.14895(9) 0.0305(4) Uani 1 1 d . .
N29 N 0.58456(16) 0.87163(18) 0.16524(8) 0.0389(4) Uani 1 1 d . .
C30 C 0.48875(17) 0.5434(2) 0.19648(9) 0.0319(4) Uani 1 1 d . .
N30 N 0.47163(17) 0.49087(19) 0.24821(8) 0.0429(4) Uani 1 1 d . .

loop_
_atom_site_aniso_label
_atom_site_aniso_U_11
_atom_site_aniso_U_22
_atom_site_aniso_U_33
_atom_site_aniso_U_23
_atom_site_aniso_U_13
_atom_site_aniso_U_12
C1 0.0374(12) 0.0644(16) 0.0724(17) 0.0413(14) 0.0218(11) 0.0176(11)
C2 0.0308(11) 0.0409(12) 0.105(2) 0.0335(14) 0.0246(12) 0.0081(9)
C3 0.0239(10) 0.0330(11) 0.120(2) -0.0204(13) 0.0064(12) -0.0022(8)
C4 0.0243(10) 0.0605(15) 0.091(2) -0.0463(15) -0.0071(11) 0.0073(10)
C5 0.0286(10) 0.108(2) 0.0358(12) -0.0339(13) -0.0083(9) 0.0253(13)
C6 0.0343(11) 0.095(2) 0.0314(11) 0.0066(12) 0.0039(8) 0.0236(12)
C7 0.0370(11) 0.0652(15) 0.0555(14) 0.0378(12) 0.0177(10) 0.0157(10)
C8 0.0385(11) 0.0423(12) 0.0761(17) 0.0208(12) 0.0159(11) 0.0071(9)
C9 0.0288(10) 0.0295(10) 0.0883(18) -0.0178(11) 0.0012(10) 0.0011(8)
C10 0.0313(10) 0.0550(14) 0.0669(16) -0.0299(12) -0.0038(10) 0.0051(10)
C11 0.0317(10) 0.0924(19) 0.0294(11) -0.0129(11) -0.0030(8) 0.0169(12)
C12 0.0353(11) 0.097(2) 0.0284(10) 0.0114(11) 0.0051(8) 0.0231(12)
C13 0.0203(9) 0.0305(10) 0.0832(16) 0.0052(10) 0.0082(9) 0.0037(7)
C14 0.0217(9) 0.0630(14) 0.0443(12) -0.0253(10) -0.0039(8) 0.0113(9)
C15 0.0283(9) 0.0655(14) 0.0327(10) 0.0149(10) 0.0072(8) 0.0178(9)
C16 0.0241(9) 0.0334(10) 0.0663(14) 0.0058(9) 0.0072(9) 0.0050(8)
C17 0.0228(9) 0.0574(13) 0.0427(11) -0.0134(10) -0.0034(8) 0.0110(9)
C18 0.0258(9) 0.0641(14) 0.0407(11) 0.0171(10) 0.0082(8) 0.0171(9)
C19 0.0165(8) 0.0284(9) 0.0408(10) 0.0025(8) 0.0034(7) 0.0038(6)
C20 0.0170(8) 0.0364(10) 0.0319(9) -0.0057(7) -0.0001(7) 0.0063(7)
C21 0.0191(8) 0.0384(10) 0.0306(9) 0.0080(8) 0.0044(7) 0.0088(7)
C22 0.0187(8) 0.0274(9) 0.0413(10) 0.0011(7) 0.0018(7) 0.0046(7)
C23 0.0195(8) 0.0367(10) 0.0308(9) -0.0044(7) -0.0002(7) 0.0069(7)
C24 0.0195(8) 0.0385(10) 0.0295(9) 0.0052(7) 0.0030(7) 0.0080(7)
C25 0.0200(8) 0.0354(9) 0.0231(8) 0.0018(7) 0.0031(6) 0.0012(7)
F25 0.0332(5) 0.0386(6) 0.0232(5) 0.0020(4) 0.0058(4) -0.0018(4)
C26 0.0175(8) 0.0358(9) 0.0247(8) -0.0025(7) 0.0011(6) 0.0028(7)
C27 0.0188(8) 0.0319(9) 0.0274(9) -0.0019(7) 0.0008(6) 0.0005(7)
F27 0.0333(5) 0.0322(6) 0.0294(5) -0.0034(4) 0.0029(4) -0.0041(4)
C28 0.0217(8) 0.0374(10) 0.0244(8) -0.0026(7) 0.0026(6) 0.0021(7)
C29 0.0272(9) 0.0427(11) 0.0216(8) -0.0048(8) 0.0029(7) 0.0024(8)
N29 0.0439(9) 0.0438(10) 0.0291(8) -0.0070(7) 0.0030(7) -0.0026(8)
C30 0.0308(9) 0.0397(10) 0.0255(9) -0.0063(8) 0.0047(7) 0.0011(8)
N30 0.0521(10) 0.0497(10) 0.0278(9) -0.0026(8) 0.0102(7) -0.0013(8)

loop_
_atom_type_symbol
_atom_type_description
_atom_type_scat_dispersion_real
_atom_type_scat_dispersion_imag
_atom_type_scat_source
C C 0.0181 0.0091 'International Tables Vol C Tables 4.2.6.8 and 6.1.1.4'
H H 0.0000 0.0000 'International Tables Vol C Tables 4.2.6.8 and 6.1.1.4'
N N 0.0311 0.0180 'International Tables Vol C Tables 4.2.6.8 and 6.1.1.4'
F F 0.0727 0.0534 'International Tables Vol C Tables 4.2.6.8 and 6.1.1.4'

loop_
_geom_angle_atom_site_label_1
_geom_angle_atom_site_label_2
_geom_angle_atom_site_label_3
_geom_angle
_geom_angle_site_symmetry_1
_geom_angle_site_symmetry_3
C2 C1 C18 121.8(2) . .
C2 C1 H1A 119.1 . .
C18 C1 H1A 119.1 . .
C1 C2 C13 121.3(2) . .
C1 C2 H2A 119.4 . .
C13 C2 H2A 119.4 . .
C4 C3 C13 121.9(2) . .
C4 C3 H3A 119.0 . .
C13 C3 H3A 119.0 . .
C3 C4 C14 121.5(2) . .
C3 C4 H4A 119.2 . .
C14 C4 H4A 119.2 . .
C6 C5 C14 121.9(2) . .
C6 C5 H5A 119.1 . .
C14 C5 H5A 119.1 . .
C5 C6 C15 122.0(2) . .
C5 C6 H6A 119.0 . .
C15 C6 H6A 119.0 . .
C8 C7 C15 121.36(19) . .
C8 C7 H7A 119.3 . .
C15 C7 H7A 119.3 . .
C7 C8 C16 121.8(2) . .
C7 C8 H8A 119.1 . .
C16 C8 H8A 119.1 . .
C10 C9 C16 121.9(2) . .
C10 C9 H9A 119.0 . .
C16 C9 H9A 119.0 . .
C9 C10 C17 121.4(2) . .
C9 C10 H10A 119.3 . .
C17 C10 H10A 119.3 . .
C12 C11 C17 122.0(2) . .
C12 C11 H11A 119.0 . .
C17 C11 H11A 119.0 . .
C11 C12 C18 121.3(2) . .
C11 C12 H12A 119.4 . .
C18 C12 H12A 119.4 . .
C19 C13 C2 118.8(2) . .
C19 C13 C3 117.8(2) . .
C2 C13 C3 123.4(2) . .
C20 C14 C4 118.3(2) . .
C20 C14 C5 117.1(2) . .
C4 C14 C5 124.6(2) . .
C6 C15 C21 118.1(2) . .
C6 C15 C7 123.6(2) . .
C21 C15 C7 118.3(2) . .
C8 C16 C22 118.6(2) . .
C8 C16 C9 123.1(2) . .
C22 C16 C9 118.3(2) . .
C10 C17 C11 122.9(2) . .
C10 C17 C23 118.6(2) . .
C11 C17 C23 118.4(2) . .
C1 C18 C12 122.7(2) . .
C1 C18 C24 118.4(2) . .
C12 C18 C24 118.9(2) . .
C13 C19 C24 119.68(18) . .
C13 C19 C20 120.18(18) . .
C24 C19 C20 120.14(16) . .
C14 C20 C19 120.33(18) . .
C14 C20 C21 119.95(18) . .
C19 C20 C21 119.71(16) . .
C15 C21 C22 119.53(18) . .
C15 C21 C20 120.91(18) . .
C22 C21 C20 119.55(16) . .
C23 C22 C16 119.33(18) . .
C23 C22 C21 120.31(16) . .
C16 C22 C21 120.36(18) . .
C22 C23 C24 120.09(16) . .
C22 C23 C17 120.44(18) . .
C24 C23 C17 119.47(18) . .
C23 C24 C19 120.15(16) . .
C23 C24 C18 119.90(18) . .
C19 C24 C18 119.95(18) . .
F25 C25 C27 118.67(16) . 3_665
F25 C25 C26 118.51(15) . .
C27 C25 C26 122.81(16) 3_665 .
C28 C26 C27 123.02(17) . .
C28 C26 C25 122.76(16) . .
C27 C26 C25 114.22(15) . .
F27 C27 C25 118.48(15) . 3_665
F27 C27 C26 118.54(15) . .
C25 C27 C26 122.97(16) 3_665 .
C26 C28 C29 123.82(16) . .
C26 C28 C30 123.82(16) . .
C29 C28 C30 112.34(15) . .
N29 C29 C28 175.20(19) . .
N30 C30 C28 175.2(2) . .

loop_
_geom_bond_atom_site_label_1
_geom_bond_atom_site_label_2
_geom_bond_distance
_geom_bond_site_symmetry_2
C1 C2 1.346(4) .
C1 C18 1.413(4) .
C1 H1A 0.9500 .
C2 C13 1.418(4) .
C2 H2A 0.9500 .
C3 C4 1.350(4) .
C3 C13 1.427(4) .
C3 H3A 0.9500 .
C4 C14 1.415(4) .
C4 H4A 0.9500 .
C5 C6 1.357(4) .
C5 C14 1.441(4) .
C5 H5A 0.9500 .
C6 C15 1.400(3) .
C6 H6A 0.9500 .
C7 C8 1.349(4) .
C7 C15 1.441(3) .
C7 H7A 0.9500 .
C8 C16 1.402(3) .
C8 H8A 0.9500 .
C9 C10 1.346(4) .
C9 C16 1.425(3) .
C9 H9A 0.9500 .
C10 C17 1.404(3) .
C10 H10A 0.9500 .
C11 C12 1.338(4) .
C11 C17 1.421(3) .
C11 H11A 0.9500 .
C12 C18 1.415(3) .
C12 H12A 0.9500 .
C13 C19 1.413(3) .
C14 C20 1.414(3) .
C15 C21 1.411(3) .
C16 C22 1.421(3) .
C17 C23 1.424(3) .
C18 C24 1.420(3) .
C19 C24 1.420(3) .
C19 C20 1.420(3) .
C20 C21 1.430(3) .
C21 C22 1.425(3) .
C22 C23 1.412(3) .
C23 C24 1.416(3) .
C25 F25 1.3317(19) .
C25 C27 1.347(2) 3_665
C25 C26 1.440(3) .
C26 C28 1.378(2) .
C26 C27 1.439(2) .
C27 F27 1.333(2) .
C27 C25 1.347(2) 3_665
C28 C29 1.437(3) .
C28 C30 1.439(2) .
C29 N29 1.147(3) .
C30 N30 1.141(2) .

loop_
_geom_torsion_atom_site_label_1
_geom_torsion_atom_site_label_2
_geom_torsion_atom_site_label_3
_geom_torsion_atom_site_label_4
_geom_torsion
_geom_torsion_site_symmetry_1
_geom_torsion_site_symmetry_4
C18 C1 C2 C13 -1.3(3) . .
C13 C3 C4 C14 1.2(3) . .
C14 C5 C6 C15 -0.7(3) . .
C15 C7 C8 C16 -0.8(3) . .
C16 C9 C10 C17 1.6(3) . .
C17 C11 C12 C18 0.7(3) . .
C1 C2 C13 C19 1.3(3) . .
C1 C2 C13 C3 -178.3(2) . .
C4 C3 C13 C19 -1.0(3) . .
C4 C3 C13 C2 178.6(2) . .
C3 C4 C14 C20 -0.2(3) . .
C3 C4 C14 C5 179.57(19) . .
C6 C5 C14 C20 2.1(3) . .
C6 C5 C14 C4 -177.67(19) . .
C5 C6 C15 C21 -1.4(3) . .
C5 C6 C15 C7 178.96(19) . .
C8 C7 C15 C6 179.57(19) . .
C8 C7 C15 C21 -0.1(3) . .
C7 C8 C16 C22 0.9(3) . .
C7 C8 C16 C9 -178.24(19) . .
C10 C9 C16 C8 178.50(19) . .
C10 C9 C16 C22 -0.7(3) . .
C9 C10 C17 C11 179.38(19) . .
C9 C10 C17 C23 -0.8(3) . .
C12 C11 C17 C10 -179.00(19) . .
C12 C11 C17 C23 1.2(3) . .
C2 C1 C18 C12 179.2(2) . .
C2 C1 C18 C24 0.1(3) . .
C11 C12 C18 C1 178.48(19) . .
C11 C12 C18 C24 -2.4(3) . .
C2 C13 C19 C24 0.0(3) . .
C3 C13 C19 C24 179.66(16) . .
C2 C13 C19 C20 -179.84(17) . .
C3 C13 C19 C20 -0.2(3) . .
C4 C14 C20 C19 -1.0(3) . .
C5 C14 C20 C19 179.23(15) . .
C4 C14 C20 C21 178.40(16) . .
C5 C14 C20 C21 -1.4(2) . .
C13 C19 C20 C14 1.2(2) . .
C24 C19 C20 C14 -178.71(15) . .
C13 C19 C20 C21 -178.19(15) . .
C24 C19 C20 C21 1.9(2) . .
C6 C15 C21 C22 -178.76(16) . .
C7 C15 C21 C22 0.9(3) . .
C6 C15 C21 C20 2.0(3) . .
C7 C15 C21 C20 -178.28(16) . .
C14 C20 C21 C15 -0.6(2) . .
C19 C20 C21 C15 178.74(15) . .
C14 C20 C21 C22 -179.84(15) . .
C19 C20 C21 C22 -0.5(2) . .
C8 C16 C22 C23 179.72(16) . .
C9 C16 C22 C23 -1.1(3) . .
C8 C16 C22 C21 -0.1(3) . .
C9 C16 C22 C21 179.14(16) . .
C15 C21 C22 C23 179.35(15) . .
C20 C21 C22 C23 -1.4(2) . .
C15 C21 C22 C16 -0.9(2) . .
C20 C21 C22 C16 178.38(15) . .
C16 C22 C23 C24 -177.93(15) . .
C21 C22 C23 C24 1.9(2) . .
C16 C22 C23 C17 1.9(2) . .
C21 C22 C23 C17 -178.34(15) . .
C10 C17 C23 C22 -1.0(3) . .
C11 C17 C23 C22 178.87(16) . .
C10 C17 C23 C24 178.84(16) . .
C11 C17 C23 C24 -1.3(3) . .
C22 C23 C24 C19 -0.4(2) . .
C17 C23 C24 C19 179.80(15) . .
C22 C23 C24 C18 179.47(15) . .
C17 C23 C24 C18 -0.3(2) . .
C13 C19 C24 C23 178.62(15) . .
C20 C19 C24 C23 -1.5(2) . .
C13 C19 C24 C18 -1.3(2) . .
C20 C19 C24 C18 178.63(15) . .
C1 C18 C24 C23 -178.66(16) . .
C12 C18 C24 C23 2.2(3) . .
C1 C18 C24 C19 1.2(3) . .
C12 C18 C24 C19 -177.97(16) . .
F25 C25 C26 C28 2.2(2) . .
C27 C25 C26 C28 -178.80(15) 3_665 .
F25 C25 C26 C27 -178.43(13) . .
C27 C25 C26 C27 0.6(3) 3_665 .
C28 C26 C27 F27 0.1(2) . .
C25 C26 C27 F27 -179.28(13) . .
C28 C26 C27 C25 178.80(15) . 3_665
C25 C26 C27 C25 -0.6(3) . 3_665
C27 C26 C28 C29 1.6(3) . .
C25 C26 C28 C29 -179.07(15) . .
C27 C26 C28 C30 -176.95(15) . .
C25 C26 C28 C30 2.4(3) . .
